data_4515190
loop_
_publ_author_name
'Shi, Bingbing'
'Shangguan, Liqing'
'Wang, Huanhuan'
'Zhu, Huangtianzhi'
'Xing, Hao'
'Liu, Peiren'
'Liu, Yuezhou'
'Liu, Jiyong'
'Huang, Feihe'

_publ_section_title
;
 Pillar[5]arene-Based Molecular Recognition Induced Crystal-to-Crystal
 Transformation and Its Application in Adsorption of Adiponitrile in Water
;
_journal_issue 1
_journal_name_full 'ACS Materials Letters'
_journal_page_first 111
_journal_paper_doi 10.1021/acsmaterialslett.9b00163
_journal_volume 1
_journal_year 2019
_chemical_formula_moiety '2(C75 H82 O14), 5(C2 N)'
_chemical_formula_sum 'C160 H164 N5 O28'
_chemical_formula_weight 2604.95
_space_group_crystal_system triclinic
_space_group_IT_number 2
_space_group_name_Hall '-P 1'
_space_group_name_H-M_alt 'P -1'
_symmetry_space_group_name_Hall '-P 1'
_symmetry_space_group_name_H-M 'P -1'
_atom_sites_solution_hydrogens geom
_atom_sites_solution_primary direct
_audit_creation_date 2018-05-17
_audit_creation_method
;
Olex2 1.2
(compiled 2018.04.26 svn.r3504 for OlexSys, GUI svn.r5492)
;
_cell_angle_alpha 83.814(5)
_cell_angle_beta 74.318(5)
_cell_angle_gamma 87.882(5)
_cell_formula_units_Z 1
_cell_length_a 11.7229(7)
_cell_length_b 16.0910(8)
_cell_length_c 19.5838(11)
_cell_measurement_reflns_used 4647
_cell_measurement_temperature 149.8
_cell_measurement_theta_max 29.3786
_cell_measurement_theta_min 3.3343
_cell_volume 3535.8(4)
_computing_cell_refinement
;
CrysAlisPro, Agilent Technologies,
Version 1.171.35.11 (release 16-05-2011 CrysAlis171 .NET)
(compiled May 16 2011,17:55:39)
;
_computing_data_collection
;
CrysAlisPro, Agilent Technologies,
Version 1.171.35.11 (release 16-05-2011 CrysAlis171 .NET)
(compiled May 16 2011,17:55:39)
;
_computing_data_reduction
;
CrysAlisPro, Agilent Technologies,
Version 1.171.35.11 (release 16-05-2011 CrysAlis171 .NET)
(compiled May 16 2011,17:55:39)
;
_computing_molecular_graphics 'Olex2 (Dolomanov et al., 2009)'
_computing_publication_material 'Olex2 (Dolomanov et al., 2009)'
_computing_structure_refinement 'ShelXL (Sheldrick, 2015)'
_computing_structure_solution 'ShelXS (Sheldrick, 2008)'
_diffrn_ambient_temperature 149.8
_diffrn_detector_area_resol_mean 10.3592
_diffrn_measured_fraction_theta_full 0.996
_diffrn_measured_fraction_theta_max 0.996
_diffrn_measurement_details
;
#__ type_ start__ end____ width___ exp.time_
  1 omega  -88.00   12.00   1.0000    8.0000
omega____ theta____ kappa____ phi______ frames
    -      -11.6246  -38.0000  -60.0000 100

#__ type_ start__ end____ width___ exp.time_
  2 omega  -39.00   57.00   1.0000    8.0000
omega____ theta____ kappa____ phi______ frames
    -      -11.6246   77.0000   90.0000 96

#__ type_ start__ end____ width___ exp.time_
  3 omega  -18.00   82.00   1.0000    8.0000
omega____ theta____ kappa____ phi______ frames
    -       11.9371   77.0000 -120.0000 100
;
_diffrn_measurement_device_type 'Xcalibur, Atlas, Gemini ultra'
_diffrn_measurement_method '\w scans'
_diffrn_orient_matrix_UB_11 0.0190258000
_diffrn_orient_matrix_UB_12 -0.0420481000
_diffrn_orient_matrix_UB_13 0.0048839000
_diffrn_orient_matrix_UB_21 -0.0357999000
_diffrn_orient_matrix_UB_22 -0.0033892000
_diffrn_orient_matrix_UB_23 0.0357152000
_diffrn_orient_matrix_UB_31 -0.0480219000
_diffrn_orient_matrix_UB_32 -0.0136576000
_diffrn_orient_matrix_UB_33 -0.0114248000
_diffrn_radiation_monochromator graphite
_diffrn_radiation_type MoK\a
_diffrn_radiation_wavelength 0.71073
_diffrn_reflns_av_R_equivalents 0.0370
_diffrn_reflns_av_unetI/netI 0.0642
_diffrn_reflns_Laue_measured_fraction_full 0.996
_diffrn_reflns_Laue_measured_fraction_max 0.996
_diffrn_reflns_limit_h_max 14
_diffrn_reflns_limit_h_min -14
_diffrn_reflns_limit_k_max 19
_diffrn_reflns_limit_k_min -16
_diffrn_reflns_limit_l_max 23
_diffrn_reflns_limit_l_min -19
_diffrn_reflns_number 23642
_diffrn_reflns_point_group_measured_fraction_full 0.996
_diffrn_reflns_point_group_measured_fraction_max 0.996
_diffrn_reflns_theta_full 25.242
_diffrn_reflns_theta_max 25.350
_diffrn_reflns_theta_min 3.341
_diffrn_source 'Enhance (Mo) X-ray Source'
_exptl_absorpt_coefficient_mu 0.083
_exptl_absorpt_correction_T_max 1.00000
_exptl_absorpt_correction_T_min 0.90435
_exptl_absorpt_correction_type multi-scan
_exptl_absorpt_process_details
;
CrysAlisPro, Agilent Technologies,
Version 1.171.35.11 (release 16-05-2011 CrysAlis171 .NET)
(compiled May 16 2011,17:55:39)
Empirical absorption correction using spherical harmonics,
 implemented in SCALE3 ABSPACK scaling algorithm.
;
_exptl_crystal_colour yellow
_exptl_crystal_colour_primary yellow
_exptl_crystal_density_diffrn 1.223
_exptl_crystal_description block
_exptl_crystal_F_000 1383
_exptl_crystal_size_max 0.49
_exptl_crystal_size_mid 0.46
_exptl_crystal_size_min 0.36
_refine_diff_density_max 0.939
_refine_diff_density_min -0.457
_refine_diff_density_rms 0.057
_refine_ls_extinction_method none
_refine_ls_goodness_of_fit_ref 1.036
_refine_ls_hydrogen_treatment constr
_refine_ls_matrix_type full
_refine_ls_number_parameters 856
_refine_ls_number_reflns 12902
_refine_ls_number_restraints 0
_refine_ls_restrained_S_all 1.036
_refine_ls_R_factor_all 0.1188
_refine_ls_R_factor_gt 0.0719
_refine_ls_shift/su_max 0.001
_refine_ls_shift/su_mean 0.000
_refine_ls_structure_factor_coef Fsqd
_refine_ls_weighting_details 'w=1/[\s^2^(Fo^2^)+(0.1066P)^2^+2.0201P] where P=(Fo^2^+2Fc^2^)/3'
_refine_ls_weighting_scheme calc
_refine_ls_wR_factor_gt 0.1887
_refine_ls_wR_factor_ref 0.2299
_reflns_Friedel_coverage 0.000
_reflns_number_gt 7951
_reflns_number_total 12902
_reflns_threshold_expression 'I > 2\s(I)'
_cod_data_source_file tz9b00163_si_002.cif
_cod_data_source_block 180516_sbb_171122_1
_cod_database_code 4515190
_shelx_shelxl_version_number 2016/6
_chemical_oxdiff_formula 'c h n o'
_shelx_space_group_comment
;
The symmetry employed for this shelxl refinement is uniquely defined
by the following loop, which should always be used as a source of
symmetry information in preference to the above space-group names.
They are only intended as comments.
;
_shelx_estimated_absorpt_t_max 0.971
_shelx_estimated_absorpt_t_min 0.960
_reflns_odcompleteness_completeness 99.54
_reflns_odcompleteness_iscentric 1
_reflns_odcompleteness_theta 26.32
_olex2_refinement_description
;
1. Fixed Uiso
 At 1.2 times of:
  All C(H) groups, All C(H,H) groups
 At 1.5 times of:
  All C(H,H,H) groups
2. Others
 Sof(C65A)=Sof(H65D)=Sof(H65E)=Sof(H65F)=1-FVAR(1)
 Sof(C65)=Sof(H65A)=Sof(H65B)=Sof(H65C)=FVAR(1)
 Fixed Sof: C80(0.5) N3(0.5)
3.a Secondary CH2 refined with riding coordinates:
 C40(H40A,H40B), C1(H1A,H1B), C49(H49A,H49B), C24(H24A,H24B), C26(H26A,H26B),
 C27(H27A,H27B), C25(H25A,H25B), C67(H67A,H67B), C58(H58A,H58B), C9(H9A,H9B),
 C8(H8A,H8B), C10(H10A,H10B), C11(H11A,H11B), C38(H38A,H38B), C22(H22A,H22B)
3.b Aromatic/amide H refined with riding coordinates:
 C46(H46), C7(H7), C70(H70), C43(H43), C4(H4), C52(H52), C73(H73), C61(H61),
 C55(H55), C64(H64), C29(H29), C13(H13), C14(H14), C30(H30), C18(H18), C15(H15),
  C34(H34), C19(H19), C20(H20), C35(H35), C31(H31), C36(H36)
3.c Idealised Me refined as rotating group:
 C48(H48A,H48B,H48C), C56(H56A,H56B,H56C), C75(H75A,H75B,H75C), C47(H47A,H47B,
 H47C), C74(H74A,H74B,H74C), C66(H66A,H66B,H66C), C57(H57A,H57B,H57C), C23(H23A,
 H23B,H23C), C65(H65A,H65B,H65C), C39(H39A,H39B,H39C), C65A(H65D,H65E,H65F)
;
_olex2_submission_special_instructions 'No special instructions were received'

loop_
_space_group_symop_operation_xyz
'x, y, z'
'-x, -y, -z'

loop_
_atom_site_label
_atom_site_type_symbol
_atom_site_fract_x
_atom_site_fract_y
_atom_site_fract_z
_atom_site_U_iso_or_equiv
_atom_site_adp_type
_atom_site_occupancy
_atom_site_site_symmetry_order
_atom_site_calc_flag
_atom_site_refinement_flags_posn
_atom_site_refinement_flags_adp
_atom_site_refinement_flags_occupancy
_atom_site_disorder_assembly
_atom_site_disorder_group
O2 O 0.21485(18) 0.14875(13) 0.37853(11) 0.0373(5) Uani 1 1 d . . . . .
O1 O 0.4308(2) 0.18020(13) 0.08802(11) 0.0404(5) Uani 1 1 d . . . . .
O8 O 0.54774(18) 0.13341(14) 0.49413(11) 0.0393(5) Uani 1 1 d . . . . .
O9 O 0.9276(2) 0.11914(14) 0.28180(12) 0.0448(6) Uani 1 1 d . . . . .
O7 O 0.58975(18) -0.02366(14) 0.25025(12) 0.0423(5) Uani 1 1 d . . . . .
O14 O 0.25227(19) 0.42708(14) 0.24024(11) 0.0425(5) Uani 1 1 d . . . . .
C5 C 0.3365(2) 0.09170(17) 0.27744(15) 0.0279(6) Uani 1 1 d . . . . .
O5 O 0.04931(19) 0.10486(14) 0.62822(11) 0.0413(5) Uani 1 1 d . . . . .
O13 O 0.6645(2) 0.45527(15) 0.02015(12) 0.0471(6) Uani 1 1 d . . . . .
O3 O 0.5835(2) 0.23047(14) -0.16307(11) 0.0455(6) Uani 1 1 d . . . . .
C2 C 0.3025(2) 0.23445(18) 0.18819(15) 0.0290(6) Uani 1 1 d . . . . .
O12 O 0.5856(2) 0.58732(14) 0.26533(12) 0.0469(6) Uani 1 1 d . . . . .
C6 C 0.2639(2) 0.15763(18) 0.30568(15) 0.0290(6) Uani 1 1 d . . . . .
O11 O 0.9988(2) 0.42301(15) 0.13732(12) 0.0506(6) Uani 1 1 d . . . . .
C3 C 0.3755(3) 0.16898(18) 0.16022(16) 0.0321(7) Uani 1 1 d . . . . .
C46 C 0.4557(3) 0.07112(17) 0.41381(16) 0.0308(7) Uani 1 1 d . . . . .
H46 H 0.380189 0.082881 0.441565 0.037 Uiso 1 1 calc R . . . .
C45 C 0.5540(3) 0.09218(17) 0.43525(15) 0.0305(7) Uani 1 1 d . . . . .
C41 C 0.4681(2) 0.03285(17) 0.35174(15) 0.0284(6) Uani 1 1 d . . . . .
C68 C 0.5399(3) 0.50584(18) 0.12330(16) 0.0354(7) Uani 1 1 d . . . . .
C42 C 0.5816(3) 0.01421(18) 0.31173(16) 0.0324(7) Uani 1 1 d . . . . .
C59 C 0.8676(3) 0.46697(18) 0.24246(16) 0.0343(7) Uani 1 1 d . . . . .
C28 C -0.0006(3) 0.10776(19) 0.69994(16) 0.0362(7) Uani 1 1 d . . . . .
C51 C 0.8951(3) 0.19078(18) 0.31498(16) 0.0330(7) Uani 1 1 d . . . . .
C7 C 0.2470(3) 0.22739(18) 0.26076(16) 0.0312(7) Uani 1 1 d . . . . .
H7 H 0.197343 0.270343 0.279844 0.037 Uiso 1 1 calc R . . . .
C53 C 0.9014(3) 0.34004(19) 0.32083(16) 0.0325(7) Uani 1 1 d . . . . .
C62 C 0.7155(3) 0.54016(18) 0.16227(17) 0.0354(7) Uani 1 1 d . . . . .
C69 C 0.5595(3) 0.44784(19) 0.07290(16) 0.0357(7) Uani 1 1 d . . . . .
C44 C 0.6675(3) 0.07140(18) 0.39550(16) 0.0319(7) Uani 1 1 d . . . . .
O10 O 0.7933(2) 0.40154(15) 0.42277(13) 0.0584(7) Uani 1 1 d . . . . .
C50 C 0.8213(3) 0.17997(19) 0.38405(15) 0.0316(7) Uani 1 1 d . . . . .
C71 C 0.3728(3) 0.37993(18) 0.13444(15) 0.0318(7) Uani 1 1 d . . . . .
C40 C 0.3602(3) 0.01726(18) 0.32602(16) 0.0328(7) Uani 1 1 d . . . . .
H40A H 0.373562 -0.032175 0.300522 0.039 Uiso 1 1 calc R . . . .
H40B H 0.291631 0.007439 0.366671 0.039 Uiso 1 1 calc R . . . .
C70 C 0.4758(3) 0.38683(19) 0.07847(16) 0.0339(7) Uani 1 1 d . . . . .
H70 H 0.488851 0.349599 0.043914 0.041 Uiso 1 1 calc R . . . .
C72 C 0.3546(3) 0.43673(18) 0.18534(16) 0.0329(7) Uani 1 1 d . . . . .
C43 C 0.6797(3) 0.03213(18) 0.33427(17) 0.0352(7) Uani 1 1 d . . . . .
H43 H 0.754916 0.017535 0.307824 0.042 Uiso 1 1 calc R . . . .
C1 C 0.2836(3) 0.31164(18) 0.14061(16) 0.0338(7) Uani 1 1 d . . . . .
H1A H 0.204401 0.333508 0.159509 0.041 Uiso 1 1 calc R . . . .
H1B H 0.288937 0.295852 0.093409 0.041 Uiso 1 1 calc R . . . .
C4 C 0.3904(3) 0.09841(18) 0.20463(16) 0.0318(7) Uani 1 1 d . . . . .
H4 H 0.437702 0.054591 0.185109 0.038 Uiso 1 1 calc R . . . .
C12 C 0.6417(3) 0.23934(19) -0.23396(16) 0.0385(8) Uani 1 1 d . . . . .
C52 C 0.9342(3) 0.27023(19) 0.28432(16) 0.0328(7) Uani 1 1 d . . . . .
H52 H 0.983631 0.276584 0.238146 0.039 Uiso 1 1 calc R . . . .
C73 C 0.4366(3) 0.49917(19) 0.17904(16) 0.0361(7) Uani 1 1 d . . . . .
H73 H 0.422116 0.537427 0.212831 0.043 Uiso 1 1 calc R . . . .
C60 C 0.8952(3) 0.46448(19) 0.16931(17) 0.0369(7) Uani 1 1 d . . . . .
O4 O 0.9840(3) 0.35085(17) -0.41058(13) 0.0623(7) Uani 1 1 d . . . . .
C61 C 0.8204(3) 0.49998(18) 0.12982(17) 0.0369(7) Uani 1 1 d . . . . .
H61 H 0.840696 0.496900 0.080852 0.044 Uiso 1 1 calc R . . . .
C49 C 0.7758(3) 0.09398(19) 0.41800(17) 0.0371(7) Uani 1 1 d . . . . .
H49A H 0.755480 0.093137 0.469482 0.044 Uiso 1 1 calc R . . . .
H49B H 0.837805 0.052673 0.404017 0.044 Uiso 1 1 calc R . . . .
C54 C 0.8254(3) 0.3295(2) 0.38951(17) 0.0381(7) Uani 1 1 d . . . . .
C55 C 0.7872(3) 0.2497(2) 0.42052(16) 0.0367(7) Uani 1 1 d . . . . .
H55 H 0.737798 0.243285 0.466683 0.044 Uiso 1 1 calc R . . . .
C64 C 0.7627(3) 0.50807(19) 0.27537(17) 0.0368(7) Uani 1 1 d . . . . .
H64 H 0.742459 0.511009 0.324358 0.044 Uiso 1 1 calc R . . . .
C24 C 0.1302(3) 0.2094(2) 0.40833(16) 0.0398(8) Uani 1 1 d . . . . .
H24A H 0.063166 0.210095 0.388136 0.048 Uiso 1 1 calc R . . . .
H24B H 0.165425 0.264501 0.397842 0.048 Uiso 1 1 calc R . . . .
C26 C 0.0413(3) 0.0988(2) 0.50925(17) 0.0407(8) Uani 1 1 d . . . . .
H26A H 0.106586 0.059264 0.498749 0.049 Uiso 1 1 calc R . . . .
H26B H -0.011213 0.089099 0.480254 0.049 Uiso 1 1 calc R . . . .
C63 C 0.6887(3) 0.54441(19) 0.23565(17) 0.0374(7) Uani 1 1 d . . . . .
C16 C 0.8179(3) 0.29579(19) -0.32281(17) 0.0401(8) Uani 1 1 d . . . . .
C27 C -0.0258(3) 0.0822(2) 0.58720(17) 0.0415(8) Uani 1 1 d . . . . .
H27A H -0.098337 0.115040 0.597230 0.050 Uiso 1 1 calc R . . . .
H27B H -0.046111 0.023504 0.598789 0.050 Uiso 1 1 calc R . . . .
C48 C 0.4329(3) 0.1504(2) 0.53845(18) 0.0453(8) Uani 1 1 d . . . . .
H48A H 0.390206 0.186697 0.511616 0.068 Uiso 1 1 calc GR . . . .
H48B H 0.440506 0.177021 0.578555 0.068 Uiso 1 1 calc GR . . . .
H48C H 0.390597 0.098970 0.554997 0.068 Uiso 1 1 calc GR . . . .
C25 C 0.0898(3) 0.1866(2) 0.48835(17) 0.0430(8) Uani 1 1 d . . . . .
H25A H 0.156169 0.191882 0.508236 0.052 Uiso 1 1 calc R . . . .
H25B H 0.028937 0.225992 0.509059 0.052 Uiso 1 1 calc R . . . .
C17 C 0.7514(3) 0.28343(19) -0.25057(17) 0.0381(7) Uani 1 1 d . . . . .
C33 C 0.0675(3) 0.15243(19) 0.73381(17) 0.0373(7) Uani 1 1 d . . . . .
C67 C 0.6298(3) 0.57240(19) 0.11990(18) 0.0401(8) Uani 1 1 d . . . . .
H67A H 0.672904 0.587718 0.070653 0.048 Uiso 1 1 calc R . . . .
H67B H 0.589326 0.621896 0.139098 0.048 Uiso 1 1 calc R . . . .
C29 C -0.1059(3) 0.0720(2) 0.73803(17) 0.0408(8) Uani 1 1 d . . . . .
H29 H -0.149658 0.043100 0.715262 0.049 Uiso 1 1 calc R . . . .
C58 C 0.9457(3) 0.42561(19) 0.28641(17) 0.0375(7) Uani 1 1 d . . . . .
H58A H 0.948613 0.460660 0.323215 0.045 Uiso 1 1 calc R . . . .
H58B H 1.025589 0.420439 0.256092 0.045 Uiso 1 1 calc R . . . .
C56 C 0.9931(3) 0.1279(2) 0.20910(18) 0.0491(9) Uani 1 1 d . . . . .
H56A H 0.951207 0.164656 0.182112 0.074 Uiso 1 1 calc GR . . . .
H56B H 1.003112 0.074191 0.191129 0.074 Uiso 1 1 calc GR . . . .
H56C H 1.069431 0.150950 0.204850 0.074 Uiso 1 1 calc GR . . . .
C9 C 0.5382(3) 0.1361(2) -0.02342(18) 0.0508(9) Uani 1 1 d . . . . .
H9A H 0.596062 0.179758 -0.029512 0.061 Uiso 1 1 calc R . . . .
H9B H 0.578923 0.088879 -0.046527 0.061 Uiso 1 1 calc R . . . .
C13 C 0.6025(3) 0.2091(2) -0.28647(18) 0.0430(8) Uani 1 1 d . . . . .
H13 H 0.531280 0.180525 -0.274910 0.052 Uiso 1 1 calc R . . . .
C21 C 0.9276(3) 0.3381(2) -0.33916(18) 0.0448(8) Uani 1 1 d . . . . .
C14 C 0.6704(3) 0.2216(2) -0.35763(18) 0.0471(9) Uani 1 1 d . . . . .
H14 H 0.643812 0.200392 -0.392891 0.057 Uiso 1 1 calc R . . . .
C75 C 0.2430(3) 0.4722(2) 0.29926(18) 0.0465(8) Uani 1 1 d . . . . .
H75A H 0.243360 0.531011 0.284356 0.070 Uiso 1 1 calc GR . . . .
H75B H 0.308900 0.458310 0.318803 0.070 Uiso 1 1 calc GR . . . .
H75C H 0.170447 0.457958 0.334872 0.070 Uiso 1 1 calc GR . . . .
O6 O 0.0445(3) 0.20916(18) 0.91208(14) 0.0735(9) Uani 1 1 d . . . . .
C30 C -0.1480(3) 0.0791(2) 0.81158(18) 0.0478(9) Uani 1 1 d . . . . .
H30 H -0.219785 0.054791 0.837052 0.057 Uiso 1 1 calc R . . . .
C47 C 0.7014(3) -0.0216(2) 0.19875(19) 0.0511(9) Uani 1 1 d . . . . .
H47A H 0.692576 -0.039843 0.155383 0.077 Uiso 1 1 calc GR . . . .
H47B H 0.755983 -0.057982 0.216457 0.077 Uiso 1 1 calc GR . . . .
H47C H 0.731082 0.034468 0.189571 0.077 Uiso 1 1 calc GR . . . .
C8 C 0.4897(4) 0.1094(2) 0.05552(18) 0.0530(9) Uani 1 1 d . . . . .
H8A H 0.434491 0.063782 0.062797 0.064 Uiso 1 1 calc R . . . .
H8B H 0.553629 0.090766 0.076328 0.064 Uiso 1 1 calc R . . . .
C18 C 0.7963(3) 0.3116(2) -0.19741(18) 0.0439(8) Uani 1 1 d . . . . .
H18 H 0.752615 0.304012 -0.149911 0.053 Uiso 1 1 calc R . . . .
C15 C 0.7742(3) 0.2641(2) -0.37609(18) 0.0475(9) Uani 1 1 d . . . . .
H15 H 0.816892 0.272512 -0.423727 0.057 Uiso 1 1 calc R . . . .
C34 C 0.1754(3) 0.1912(2) 0.6953(2) 0.0478(9) Uani 1 1 d . . . . .
H34 H 0.205108 0.185790 0.646871 0.057 Uiso 1 1 calc R . . . .
C19 C 0.9035(3) 0.3500(2) -0.21539(19) 0.0503(9) Uani 1 1 d . . . . .
H19 H 0.932589 0.367807 -0.179719 0.060 Uiso 1 1 calc R . . . .
C20 C 0.9710(3) 0.3632(2) -0.28660(19) 0.0474(9) Uani 1 1 d . . . . .
H20 H 1.044508 0.388827 -0.297947 0.057 Uiso 1 1 calc R . . . .
C32 C 0.0239(3) 0.1590(2) 0.80790(18) 0.0426(8) Uani 1 1 d . . . . .
C35 C 0.2360(4) 0.2364(2) 0.7287(2) 0.0587(10) Uani 1 1 d . . . . .
H35 H 0.306421 0.262116 0.702712 0.070 Uiso 1 1 calc R . . . .
C74 C 0.6841(3) 0.3988(3) -0.03307(19) 0.0569(10) Uani 1 1 d . . . . .
H74A H 0.759459 0.410037 -0.066902 0.085 Uiso 1 1 calc GR . . . .
H74B H 0.622515 0.405742 -0.057098 0.085 Uiso 1 1 calc GR . . . .
H74C H 0.683588 0.342441 -0.011124 0.085 Uiso 1 1 calc GR . . . .
C31 C -0.0849(3) 0.1212(2) 0.84618(18) 0.0481(9) Uani 1 1 d . . . . .
H31 H -0.113630 0.124957 0.894911 0.058 Uiso 1 1 calc R . . . .
C37 C 0.0920(4) 0.2064(2) 0.8404(2) 0.0527(9) Uani 1 1 d . . . . .
C66 C 0.5423(4) 0.5815(3) 0.3410(2) 0.0623(11) Uani 1 1 d . . . . .
H66A H 0.467656 0.610456 0.353852 0.094 Uiso 1 1 calc GR . . . .
H66B H 0.598093 0.606375 0.360492 0.094 Uiso 1 1 calc GR . . . .
H66C H 0.531846 0.523800 0.359593 0.094 Uiso 1 1 calc GR . . . .
C10 C 0.4445(3) 0.1679(3) -0.06015(19) 0.0569(10) Uani 1 1 d . . . . .
H10A H 0.376979 0.130877 -0.044158 0.068 Uiso 1 1 calc R . . . .
H10B H 0.417945 0.222764 -0.045711 0.068 Uiso 1 1 calc R . . . .
C36 C 0.1935(4) 0.2448(2) 0.8018(2) 0.0581(10) Uani 1 1 d . . . . .
H36 H 0.235059 0.276661 0.823832 0.070 Uiso 1 1 calc R . . . .
C57 C 0.6928(4) 0.4007(3) 0.4810(2) 0.0687(12) Uani 1 1 d . . . . .
H57A H 0.628464 0.374824 0.469820 0.103 Uiso 1 1 calc GR . . . .
H57B H 0.670994 0.456963 0.491421 0.103 Uiso 1 1 calc GR . . . .
H57C H 0.709920 0.369610 0.521827 0.103 Uiso 1 1 calc GR . . . .
C11 C 0.4864(3) 0.1742(3) -0.14070(19) 0.0558(10) Uani 1 1 d . . . . .
H11A H 0.511137 0.119578 -0.156378 0.067 Uiso 1 1 calc R . . . .
H11B H 0.422719 0.194648 -0.161131 0.067 Uiso 1 1 calc R . . . .
C38 C 0.1115(5) 0.2544(4) 0.9484(3) 0.0961(17) Uani 1 1 d . . . . .
H38A H 0.112978 0.313572 0.932314 0.115 Uiso 1 1 calc R . . . .
H38B H 0.192358 0.233543 0.939365 0.115 Uiso 1 1 calc R . . . .
C22 C 1.0874(5) 0.4003(3) -0.4329(2) 0.0875(16) Uani 1 1 d . . . . .
H22A H 1.152130 0.370783 -0.418472 0.105 Uiso 1 1 calc R . . . .
H22B H 1.073344 0.452322 -0.410985 0.105 Uiso 1 1 calc R . . . .
C76 C 0.4427(7) 0.3388(5) 0.4062(5) 0.127(2) Uiso 1 1 d . . . . .
C77 C 0.4968(7) 0.3070(5) 0.3495(4) 0.129(2) Uiso 1 1 d . . . . .
C78 C 0.7166(9) 0.2258(7) 0.1249(6) 0.173(3) Uiso 1 1 d . . . . .
N2 N 0.7542(8) 0.1770(6) 0.0780(5) 0.199(3) Uiso 1 1 d . . . . .
C23 C 1.1187(6) 0.4179(4) -0.5124(3) 0.126(3) Uani 1 1 d . . . . .
H23A H 1.151867 0.368412 -0.533847 0.188 Uiso 1 1 calc GR . . . .
H23B H 1.175592 0.462097 -0.527344 0.188 Uiso 1 1 calc GR . . . .
H23C H 1.048644 0.434391 -0.527064 0.188 Uiso 1 1 calc GR . . . .
C65 C 1.0552(8) 0.4449(6) 0.0655(5) 0.065(3) Uani 0.629(19) 1 d . . . A 1
H65A H 1.015385 0.419135 0.036445 0.097 Uiso 0.629(19) 1 calc GR . . A 1
H65B H 1.136161 0.426017 0.055345 0.097 Uiso 0.629(19) 1 calc GR . . A 1
H65C H 1.052910 0.504521 0.055229 0.097 Uiso 0.629(19) 1 calc GR . . A 1
C39 C 0.0489(9) 0.2397(6) 1.0261(3) 0.185(4) Uani 1 1 d . . . . .
H39A H -0.033695 0.252973 1.033218 0.278 Uiso 1 1 calc GR . . . .
H39B H 0.082603 0.274516 1.052326 0.278 Uiso 1 1 calc GR . . . .
H39C H 0.057736 0.182032 1.042683 0.278 Uiso 1 1 calc GR . . . .
N1 N 0.4005(8) 0.3670(6) 0.4633(5) 0.202(3) Uiso 1 1 d . . . . .
C79 C 0.6587(14) 0.2655(10) 0.1884(9) 0.274(6) Uiso 1 1 d . . . . .
C81 C 1.000000 0.000000 0.000000 0.147(4) Uiso 1 2 d S T P . .
C80 C 0.8765(13) -0.0129(8) 0.0045(7) 0.109(4) Uiso 0.5 1 d . . . . .
N3 N 0.7861(14) -0.0254(9) -0.0011(8) 0.159(5) Uiso 0.5 1 d . . . . .
C65A C 1.0864(9) 0.4711(8) 0.1001(9) 0.049(4) Uani 0.371(19) 1 d . . . A 2
H65D H 1.056040 0.516772 0.074210 0.074 Uiso 0.371(19) 1 calc GR . . A 2
H65E H 1.141943 0.439267 0.067187 0.074 Uiso 0.371(19) 1 calc GR . . A 2
H65F H 1.125508 0.492608 0.131655 0.074 Uiso 0.371(19) 1 calc GR . . A 2

loop_
_atom_site_aniso_label
_atom_site_aniso_U_11
_atom_site_aniso_U_22
_atom_site_aniso_U_33
_atom_site_aniso_U_23
_atom_site_aniso_U_13
_atom_site_aniso_U_12
O2 0.0347(12) 0.0457(13) 0.0279(11) -0.0018(9) -0.0049(10) 0.0121(10)
O1 0.0500(14) 0.0356(12) 0.0286(12) -0.0042(9) 0.0008(10) 0.0081(10)
O8 0.0339(12) 0.0492(13) 0.0360(12) -0.0077(10) -0.0098(10) -0.0018(10)
O9 0.0420(13) 0.0393(13) 0.0468(14) -0.0070(10) 0.0000(11) 0.0016(10)
O7 0.0306(12) 0.0529(14) 0.0439(13) -0.0151(11) -0.0072(11) 0.0015(10)
O14 0.0371(13) 0.0468(13) 0.0371(13) -0.0118(10) 0.0044(10) -0.0022(10)
C5 0.0243(15) 0.0279(15) 0.0335(16) -0.0025(12) -0.0110(13) -0.0027(11)
O5 0.0359(13) 0.0558(14) 0.0320(12) -0.0066(10) -0.0080(10) -0.0004(10)
O13 0.0378(13) 0.0635(16) 0.0328(13) -0.0051(11) 0.0028(11) -0.0003(11)
O3 0.0552(15) 0.0455(14) 0.0323(12) -0.0082(10) -0.0037(11) -0.0038(11)
C2 0.0252(15) 0.0343(16) 0.0290(16) -0.0028(12) -0.0103(13) 0.0010(12)
O12 0.0383(13) 0.0505(14) 0.0448(14) -0.0096(11) 0.0013(11) 0.0116(11)
C6 0.0251(15) 0.0367(16) 0.0262(15) -0.0008(12) -0.0094(13) 0.0001(12)
O11 0.0431(14) 0.0549(15) 0.0412(14) 0.0016(11) 0.0054(11) 0.0142(12)
C3 0.0298(16) 0.0341(16) 0.0308(16) -0.0034(12) -0.0050(13) -0.0015(12)
C46 0.0255(15) 0.0298(16) 0.0339(17) 0.0052(12) -0.0060(13) 0.0003(12)
C45 0.0343(17) 0.0279(15) 0.0293(16) 0.0025(12) -0.0105(14) -0.0011(12)
C41 0.0277(16) 0.0252(15) 0.0311(16) 0.0030(12) -0.0081(13) -0.0003(11)
C68 0.0373(18) 0.0327(17) 0.0327(17) 0.0044(13) -0.0071(15) 0.0054(13)
C42 0.0334(17) 0.0304(16) 0.0337(17) -0.0021(12) -0.0103(14) 0.0015(12)
C59 0.0318(17) 0.0282(16) 0.0387(18) -0.0017(13) -0.0024(14) -0.0044(12)
C28 0.0379(18) 0.0374(17) 0.0338(17) -0.0030(13) -0.0119(15) 0.0068(14)
C51 0.0286(16) 0.0358(17) 0.0360(17) -0.0043(13) -0.0112(14) 0.0027(13)
C7 0.0257(15) 0.0348(16) 0.0354(17) -0.0076(13) -0.0110(14) 0.0038(12)
C53 0.0280(16) 0.0388(17) 0.0311(17) -0.0013(13) -0.0093(14) -0.0028(13)
C62 0.0343(17) 0.0271(16) 0.0399(18) 0.0001(13) -0.0029(15) -0.0026(13)
C69 0.0311(17) 0.0414(18) 0.0290(16) 0.0035(13) -0.0028(14) 0.0093(14)
C44 0.0283(16) 0.0314(16) 0.0347(17) 0.0073(13) -0.0100(14) -0.0019(12)
O10 0.0663(17) 0.0515(15) 0.0469(15) -0.0178(12) 0.0093(13) -0.0133(12)
C50 0.0250(15) 0.0411(17) 0.0295(16) 0.0016(13) -0.0106(13) -0.0016(12)
C71 0.0329(17) 0.0327(16) 0.0284(16) 0.0007(12) -0.0084(14) 0.0081(12)
C40 0.0291(16) 0.0314(16) 0.0361(17) -0.0005(13) -0.0067(14) -0.0022(12)
C70 0.0389(18) 0.0345(17) 0.0272(16) -0.0029(12) -0.0083(14) 0.0097(13)
C72 0.0306(17) 0.0336(17) 0.0298(16) -0.0012(13) -0.0015(14) 0.0053(13)
C43 0.0289(17) 0.0346(17) 0.0399(18) 0.0025(13) -0.0078(14) 0.0009(13)
C1 0.0334(17) 0.0376(17) 0.0316(17) -0.0047(13) -0.0111(14) 0.0065(13)
C4 0.0322(17) 0.0287(16) 0.0347(17) -0.0065(12) -0.0081(14) 0.0018(12)
C12 0.048(2) 0.0366(18) 0.0286(17) -0.0059(13) -0.0069(15) 0.0097(14)
C52 0.0246(16) 0.0434(18) 0.0282(16) 0.0000(13) -0.0049(13) -0.0011(13)
C73 0.0367(18) 0.0328(17) 0.0334(17) -0.0013(13) -0.0019(14) 0.0071(13)
C60 0.0317(17) 0.0354(17) 0.0378(18) -0.0020(13) -0.0002(14) 0.0020(13)
O4 0.0706(19) 0.0627(17) 0.0442(15) -0.0179(12) 0.0066(13) -0.0102(14)
C61 0.0387(18) 0.0332(17) 0.0334(17) 0.0008(13) -0.0016(15) -0.0033(13)
C49 0.0338(18) 0.0431(18) 0.0348(17) 0.0060(14) -0.0138(15) -0.0014(14)
C54 0.0368(18) 0.0427(19) 0.0342(18) -0.0083(14) -0.0066(15) -0.0017(14)
C55 0.0305(17) 0.053(2) 0.0260(16) -0.0018(14) -0.0061(14) -0.0059(14)
C64 0.0351(18) 0.0362(17) 0.0348(17) -0.0046(13) -0.0011(15) -0.0036(13)
C24 0.0425(19) 0.0412(18) 0.0344(18) -0.0045(14) -0.0088(15) 0.0074(14)
C26 0.0394(19) 0.049(2) 0.0366(18) -0.0093(14) -0.0135(15) 0.0024(15)
C63 0.0313(17) 0.0322(17) 0.0430(19) -0.0042(14) 0.0000(15) -0.0003(13)
C16 0.051(2) 0.0317(17) 0.0350(18) -0.0087(13) -0.0063(16) 0.0101(15)
C27 0.0373(19) 0.051(2) 0.0380(19) -0.0069(15) -0.0133(16) 0.0008(15)
C48 0.041(2) 0.053(2) 0.0401(19) -0.0101(15) -0.0054(16) -0.0029(16)
C25 0.045(2) 0.047(2) 0.0353(18) -0.0068(14) -0.0073(16) 0.0046(15)
C17 0.049(2) 0.0296(16) 0.0350(18) -0.0051(13) -0.0109(16) 0.0081(14)
C33 0.0402(19) 0.0347(17) 0.0372(18) -0.0024(13) -0.0117(15) 0.0052(14)
C67 0.0402(19) 0.0339(17) 0.0410(19) 0.0044(14) -0.0057(15) 0.0027(14)
C29 0.0373(19) 0.0439(19) 0.0411(19) -0.0019(15) -0.0113(16) -0.0023(14)
C58 0.0310(17) 0.0410(18) 0.0392(18) -0.0068(14) -0.0054(14) -0.0044(13)
C56 0.055(2) 0.048(2) 0.040(2) -0.0115(15) -0.0036(18) 0.0021(17)
C9 0.065(2) 0.042(2) 0.0349(19) -0.0067(15) 0.0038(18) 0.0089(17)
C13 0.044(2) 0.0441(19) 0.042(2) -0.0099(15) -0.0124(17) 0.0071(15)
C21 0.051(2) 0.0342(18) 0.043(2) -0.0108(15) -0.0010(17) 0.0059(15)
C14 0.057(2) 0.054(2) 0.0348(19) -0.0155(16) -0.0188(18) 0.0112(18)
C75 0.0359(19) 0.062(2) 0.0369(19) -0.0104(16) -0.0005(15) 0.0008(16)
O6 0.106(2) 0.074(2) 0.0455(16) -0.0207(14) -0.0216(16) -0.0137(17)
C30 0.047(2) 0.051(2) 0.039(2) -0.0018(16) -0.0024(17) -0.0006(16)
C47 0.047(2) 0.062(2) 0.042(2) -0.0137(17) -0.0045(17) -0.0024(17)
C8 0.072(3) 0.040(2) 0.038(2) -0.0068(15) 0.0010(18) 0.0087(17)
C18 0.060(2) 0.0375(18) 0.0336(18) -0.0059(14) -0.0106(17) 0.0017(16)
C15 0.055(2) 0.052(2) 0.0319(18) -0.0099(15) -0.0038(17) 0.0116(18)
C34 0.043(2) 0.051(2) 0.047(2) -0.0008(16) -0.0098(17) -0.0053(16)
C19 0.064(3) 0.045(2) 0.046(2) -0.0083(16) -0.0197(19) 0.0002(17)
C20 0.050(2) 0.0354(18) 0.054(2) -0.0064(15) -0.0083(18) 0.0002(15)
C32 0.049(2) 0.0368(18) 0.042(2) -0.0062(14) -0.0127(17) 0.0045(15)
C35 0.052(2) 0.061(2) 0.068(3) -0.005(2) -0.021(2) -0.0140(19)
C74 0.040(2) 0.094(3) 0.0337(19) -0.0201(19) 0.0002(16) 0.0032(19)
C31 0.064(2) 0.046(2) 0.0335(18) -0.0024(15) -0.0121(18) 0.0066(17)
C37 0.073(3) 0.043(2) 0.047(2) -0.0079(16) -0.023(2) 0.0030(19)
C66 0.057(3) 0.061(3) 0.052(2) -0.0061(19) 0.010(2) 0.0172(19)
C10 0.052(2) 0.069(3) 0.043(2) -0.0083(18) 0.0007(18) -0.0103(19)
C36 0.064(3) 0.050(2) 0.069(3) -0.0107(19) -0.030(2) -0.0113(19)
C57 0.073(3) 0.051(2) 0.063(3) -0.0084(19) 0.014(2) 0.012(2)
C11 0.056(2) 0.067(3) 0.043(2) -0.0104(18) -0.0064(19) -0.0112(19)
C38 0.126(5) 0.101(4) 0.071(3) -0.032(3) -0.030(3) -0.035(3)
C22 0.104(4) 0.078(3) 0.061(3) -0.028(2) 0.024(3) -0.042(3)
C23 0.188(7) 0.102(4) 0.056(3) -0.029(3) 0.037(4) -0.076(4)
C65 0.045(4) 0.097(6) 0.041(5) 0.004(4) 0.001(3) 0.025(4)
C39 0.274(11) 0.228(9) 0.068(4) -0.045(5) -0.045(6) -0.117(8)
C65A 0.037(6) 0.051(7) 0.054(9) 0.015(6) -0.011(5) 0.003(5)

loop_
_atom_type_symbol
_atom_type_description
_atom_type_scat_dispersion_real
_atom_type_scat_dispersion_imag
_atom_type_scat_source
C C 0.0033 0.0016 'International Tables Vol C Tables 4.2.6.8 and 6.1.1.4'
H H 0.0000 0.0000 'International Tables Vol C Tables 4.2.6.8 and 6.1.1.4'
N N 0.0061 0.0033 'International Tables Vol C Tables 4.2.6.8 and 6.1.1.4'
O O 0.0106 0.0060 'International Tables Vol C Tables 4.2.6.8 and 6.1.1.4'

loop_
_geom_angle_atom_site_label_1
_geom_angle_atom_site_label_2
_geom_angle_atom_site_label_3
_geom_angle
_geom_angle_site_symmetry_1
C6 O2 C24 117.9(2) .
C3 O1 C8 117.3(2) .
C45 O8 C48 117.5(2) .
C51 O9 C56 117.8(2) .
C42 O7 C47 117.2(2) .
C72 O14 C75 117.2(2) .
C6 C5 C40 120.4(3) .
C4 C5 C6 118.4(3) .
C4 C5 C40 121.1(3) .
C28 O5 C27 117.1(2) .
C69 O13 C74 117.0(3) .
C12 O3 C11 117.3(2) .
C3 C2 C1 121.0(3) .
C7 C2 C3 118.5(3) .
C7 C2 C1 120.5(3) .
C63 O12 C66 118.5(3) .
O2 C6 C5 116.1(2) .
O2 C6 C7 124.1(3) .
C7 C6 C5 119.8(3) .
C60 O11 C65 119.4(4) .
C65A O11 C60 115.5(6) .
O1 C3 C2 116.0(2) .
O1 C3 C4 123.9(3) .
C4 C3 C2 120.0(3) .
C45 C46 H46 119.3 .
C41 C46 H46 119.3 .
C41 C46 C45 121.4(3) .
O8 C45 C46 124.2(3) .
O8 C45 C44 116.2(3) .
C46 C45 C44 119.6(3) .
C46 C41 C40 120.5(3) .
C42 C41 C46 118.4(3) .
C42 C41 C40 121.0(3) .
C69 C68 C67 121.6(3) .
C73 C68 C69 118.3(3) .
C73 C68 C67 120.1(3) .
O7 C42 C41 116.5(3) .
O7 C42 C43 123.1(3) .
C43 C42 C41 120.4(3) .
C60 C59 C64 117.9(3) .
C60 C59 C58 121.7(3) .
C64 C59 C58 120.3(3) .
O5 C28 C33 114.0(3) .
C29 C28 O5 125.2(3) .
C29 C28 C33 120.8(3) .
O9 C51 C50 116.0(3) .
O9 C51 C52 123.9(3) .
C52 C51 C50 120.1(3) .
C2 C7 C6 121.7(3) .
C2 C7 H7 119.2 .
C6 C7 H7 119.2 .
C52 C53 C54 118.4(3) .
C52 C53 C58 120.5(3) .
C54 C53 C58 121.1(3) .
C61 C62 C63 117.8(3) .
C61 C62 C67 120.8(3) .
C63 C62 C67 121.3(3) .
O13 C69 C68 116.2(3) .
O13 C69 C70 123.9(3) .
C70 C69 C68 119.9(3) .
C45 C44 C49 120.4(3) .
C43 C44 C45 118.9(3) .
C43 C44 C49 120.7(3) .
C54 O10 C57 119.0(3) .
C51 C50 C49 120.9(3) .
C55 C50 C51 118.6(3) .
C55 C50 C49 120.5(3) .
C70 C71 C72 118.2(3) .
C70 C71 C1 121.0(3) .
C72 C71 C1 120.8(3) .
C5 C40 C41 110.3(2) .
C5 C40 H40A 109.6 .
C5 C40 H40B 109.6 .
C41 C40 H40A 109.6 .
C41 C40 H40B 109.6 .
H40A C40 H40B 108.1 .
C69 C70 C71 121.8(3) .
C69 C70 H70 119.1 .
C71 C70 H70 119.1 .
O14 C72 C71 116.3(3) .
O14 C72 C73 123.4(3) .
C73 C72 C71 120.3(3) .
C42 C43 H43 119.4 .
C44 C43 C42 121.2(3) .
C44 C43 H43 119.4 .
C2 C1 C71 113.1(2) .
C2 C1 H1A 109.0 .
C2 C1 H1B 109.0 .
C71 C1 H1A 109.0 .
C71 C1 H1B 109.0 .
H1A C1 H1B 107.8 .
C5 C4 C3 121.6(3) .
C5 C4 H4 119.2 .
C3 C4 H4 119.2 .
O3 C12 C17 114.2(3) .
O3 C12 C13 124.8(3) .
C13 C12 C17 121.0(3) .
C51 C52 H52 119.2 .
C53 C52 C51 121.6(3) .
C53 C52 H52 119.2 .
C68 C73 H73 119.2 .
C72 C73 C68 121.5(3) .
C72 C73 H73 119.2 .
C59 C60 O11 117.4(3) .
C59 C60 C61 121.2(3) .
C61 C60 O11 121.3(3) .
C21 O4 C22 118.9(3) .
C62 C61 H61 119.4 .
C60 C61 C62 121.2(3) .
C60 C61 H61 119.4 .
C44 C49 H49A 109.4 .
C44 C49 H49B 109.4 .
C50 C49 C44 111.2(2) .
C50 C49 H49A 109.4 .
C50 C49 H49B 109.4 .
H49A C49 H49B 108.0 .
O10 C54 C53 115.9(3) .
O10 C54 C55 124.1(3) .
C55 C54 C53 120.0(3) .
C50 C55 C54 121.4(3) .
C50 C55 H55 119.3 .
C54 C55 H55 119.3 .
C59 C64 H64 119.6 .
C63 C64 C59 120.8(3) .
C63 C64 H64 119.6 .
O2 C24 H24A 110.1 .
O2 C24 H24B 110.1 .
O2 C24 C25 108.1(2) .
H24A C24 H24B 108.4 .
C25 C24 H24A 110.1 .
C25 C24 H24B 110.1 .
H26A C26 H26B 107.7 .
C27 C26 H26A 108.8 .
C27 C26 H26B 108.8 .
C25 C26 H26A 108.8 .
C25 C26 H26B 108.8 .
C25 C26 C27 113.9(3) .
O12 C63 C62 115.9(3) .
O12 C63 C64 123.0(3) .
C64 C63 C62 121.1(3) .
C17 C16 C21 118.2(3) .
C17 C16 C15 119.3(3) .
C21 C16 C15 122.5(3) .
O5 C27 C26 107.5(3) .
O5 C27 H27A 110.2 .
O5 C27 H27B 110.2 .
C26 C27 H27A 110.2 .
C26 C27 H27B 110.2 .
H27A C27 H27B 108.5 .
O8 C48 H48A 109.5 .
O8 C48 H48B 109.5 .
O8 C48 H48C 109.5 .
H48A C48 H48B 109.5 .
H48A C48 H48C 109.5 .
H48B C48 H48C 109.5 .
C24 C25 H25A 108.9 .
C24 C25 H25B 108.9 .
C26 C25 C24 113.4(3) .
C26 C25 H25A 108.9 .
C26 C25 H25B 108.9 .
H25A C25 H25B 107.7 .
C16 C17 C12 118.2(3) .
C18 C17 C12 122.2(3) .
C18 C17 C16 119.6(3) .
C34 C33 C28 121.8(3) .
C34 C33 C32 119.7(3) .
C32 C33 C28 118.5(3) .
C68 C67 H67A 109.6 .
C68 C67 H67B 109.6 .
C62 C67 C68 110.1(2) .
C62 C67 H67A 109.6 .
C62 C67 H67B 109.6 .
H67A C67 H67B 108.2 .
C28 C29 H29 120.0 .
C28 C29 C30 120.1(3) .
C30 C29 H29 120.0 .
C59 C58 C53 112.1(2) .
C59 C58 H58A 109.2 .
C59 C58 H58B 109.2 .
C53 C58 H58A 109.2 .
C53 C58 H58B 109.2 .
H58A C58 H58B 107.9 .
O9 C56 H56A 109.5 .
O9 C56 H56B 109.5 .
O9 C56 H56C 109.5 .
H56A C56 H56B 109.5 .
H56A C56 H56C 109.5 .
H56B C56 H56C 109.5 .
H9A C9 H9B 107.7 .
C8 C9 H9A 108.8 .
C8 C9 H9B 108.8 .
C10 C9 H9A 108.8 .
C10 C9 H9B 108.8 .
C10 C9 C8 113.9(3) .
C12 C13 H13 120.1 .
C12 C13 C14 119.8(3) .
C14 C13 H13 120.1 .
O4 C21 C16 114.6(3) .
C20 C21 O4 124.2(3) .
C20 C21 C16 121.3(3) .
C13 C14 H14 119.4 .
C15 C14 C13 121.3(3) .
C15 C14 H14 119.4 .
O14 C75 H75A 109.5 .
O14 C75 H75B 109.5 .
O14 C75 H75C 109.5 .
H75A C75 H75B 109.5 .
H75A C75 H75C 109.5 .
H75B C75 H75C 109.5 .
C37 O6 C38 116.5(4) .
C29 C30 H30 119.5 .
C31 C30 C29 120.9(3) .
C31 C30 H30 119.5 .
O7 C47 H47A 109.5 .
O7 C47 H47B 109.5 .
O7 C47 H47C 109.5 .
H47A C47 H47B 109.5 .
H47A C47 H47C 109.5 .
H47B C47 H47C 109.5 .
O1 C8 C9 107.4(3) .
O1 C8 H8A 110.2 .
O1 C8 H8B 110.2 .
C9 C8 H8A 110.2 .
C9 C8 H8B 110.2 .
H8A C8 H8B 108.5 .
C17 C18 H18 119.9 .
C19 C18 C17 120.1(3) .
C19 C18 H18 119.9 .
C16 C15 H15 119.8 .
C14 C15 C16 120.4(3) .
C14 C15 H15 119.8 .
C33 C34 H34 119.8 .
C35 C34 C33 120.3(4) .
C35 C34 H34 119.8 .
C18 C19 H19 119.3 .
C18 C19 C20 121.3(3) .
C20 C19 H19 119.3 .
C21 C20 C19 119.4(3) .
C21 C20 H20 120.3 .
C19 C20 H20 120.3 .
C33 C32 C37 117.5(3) .
C31 C32 C33 119.7(3) .
C31 C32 C37 122.8(3) .
C34 C35 H35 119.6 .
C34 C35 C36 120.9(4) .
C36 C35 H35 119.6 .
O13 C74 H74A 109.5 .
O13 C74 H74B 109.5 .
O13 C74 H74C 109.5 .
H74A C74 H74B 109.5 .
H74A C74 H74C 109.5 .
H74B C74 H74C 109.5 .
C30 C31 C32 120.1(3) .
C30 C31 H31 120.0 .
C32 C31 H31 120.0 .
O6 C37 C32 114.0(3) .
C36 C37 O6 124.5(3) .
C36 C37 C32 121.5(4) .
O12 C66 H66A 109.5 .
O12 C66 H66B 109.5 .
O12 C66 H66C 109.5 .
H66A C66 H66B 109.5 .
H66A C66 H66C 109.5 .
H66B C66 H66C 109.5 .
C9 C10 H10A 108.8 .
C9 C10 H10B 108.8 .
H10A C10 H10B 107.7 .
C11 C10 C9 113.9(3) .
C11 C10 H10A 108.8 .
C11 C10 H10B 108.8 .
C35 C36 H36 120.0 .
C37 C36 C35 120.0(3) .
C37 C36 H36 120.0 .
O10 C57 H57A 109.5 .
O10 C57 H57B 109.5 .
O10 C57 H57C 109.5 .
H57A C57 H57B 109.5 .
H57A C57 H57C 109.5 .
H57B C57 H57C 109.5 .
O3 C11 C10 107.8(3) .
O3 C11 H11A 110.1 .
O3 C11 H11B 110.1 .
C10 C11 H11A 110.1 .
C10 C11 H11B 110.1 .
H11A C11 H11B 108.5 .
O6 C38 H38A 110.6 .
O6 C38 H38B 110.6 .
O6 C38 C39 105.8(4) .
H38A C38 H38B 108.7 .
C39 C38 H38A 110.6 .
C39 C38 H38B 110.6 .
O4 C22 H22A 110.0 .
O4 C22 H22B 110.0 .
O4 C22 C23 108.5(4) .
H22A C22 H22B 108.4 .
C23 C22 H22A 110.0 .
C23 C22 H22B 110.0 .
N1 C76 C77 173.4(9) .
N2 C78 C79 166.8(13) .
C22 C23 H23A 109.5 .
C22 C23 H23B 109.5 .
C22 C23 H23C 109.5 .
H23A C23 H23B 109.5 .
H23A C23 H23C 109.5 .
H23B C23 H23C 109.5 .
O11 C65 H65A 109.5 .
O11 C65 H65B 109.5 .
O11 C65 H65C 109.5 .
H65A C65 H65B 109.5 .
H65A C65 H65C 109.5 .
H65B C65 H65C 109.5 .
C38 C39 H39A 109.5 .
C38 C39 H39B 109.5 .
C38 C39 H39C 109.5 .
H39A C39 H39B 109.5 .
H39A C39 H39C 109.5 .
H39B C39 H39C 109.5 .
C80 C81 C80 180.0 2_755
N3 C80 C81 170.7(15) .
O11 C65A H65D 109.5 .
O11 C65A H65E 109.5 .
O11 C65A H65F 109.5 .
H65D C65A H65E 109.5 .
H65D C65A H65F 109.5 .
H65E C65A H65F 109.5 .

loop_
_geom_bond_atom_site_label_1
_geom_bond_atom_site_label_2
_geom_bond_distance
_geom_bond_site_symmetry_2
O2 C6 1.380(3) .
O2 C24 1.419(4) .
O1 C3 1.382(3) .
O1 C8 1.428(4) .
O8 C45 1.375(4) .
O8 C48 1.426(4) .
O9 C51 1.375(4) .
O9 C56 1.418(4) .
O7 C42 1.386(4) .
O7 C47 1.419(4) .
O14 C72 1.378(4) .
O14 C75 1.408(4) .
C5 C6 1.401(4) .
C5 C40 1.513(4) .
C5 C4 1.389(4) .
O5 C28 1.373(4) .
O5 C27 1.422(4) .
O13 C69 1.376(4) .
O13 C74 1.423(4) .
O3 C12 1.366(4) .
O3 C11 1.424(4) .
C2 C3 1.395(4) .
C2 C7 1.388(4) .
C2 C1 1.517(4) .
O12 C63 1.385(4) .
O12 C66 1.424(4) .
C6 C7 1.392(4) .
O11 C60 1.390(4) .
O11 C65 1.396(7) .
O11 C65A 1.311(10) .
C3 C4 1.390(4) .
C46 H46 0.9300 .
C46 C45 1.392(4) .
C46 C41 1.392(4) .
C45 C44 1.398(4) .
C41 C42 1.390(4) .
C41 C40 1.520(4) .
C68 C69 1.399(4) .
C68 C73 1.393(4) .
C68 C67 1.514(4) .
C42 C43 1.388(4) .
C59 C60 1.385(4) .
C59 C64 1.403(4) .
C59 C58 1.510(4) .
C28 C33 1.423(4) .
C28 C29 1.369(4) .
C51 C50 1.392(4) .
C51 C52 1.391(4) .
C7 H7 0.9300 .
C53 C52 1.383(4) .
C53 C54 1.395(4) .
C53 C58 1.511(4) .
C62 C61 1.393(4) .
C62 C63 1.394(4) .
C62 C67 1.512(4) .
C69 C70 1.389(4) .
C44 C43 1.386(4) .
C44 C49 1.519(4) .
O10 C54 1.381(4) .
O10 C57 1.401(4) .
C50 C49 1.519(4) .
C50 C55 1.384(4) .
C71 C70 1.393(4) .
C71 C72 1.393(4) .
C71 C1 1.518(4) .
C40 H40A 0.9700 .
C40 H40B 0.9700 .
C70 H70 0.9300 .
C72 C73 1.388(4) .
C43 H43 0.9300 .
C1 H1A 0.9700 .
C1 H1B 0.9700 .
C4 H4 0.9300 .
C12 C17 1.434(5) .
C12 C13 1.372(4) .
C52 H52 0.9300 .
C73 H73 0.9300 .
C60 C61 1.388(4) .
O4 C21 1.373(4) .
O4 C22 1.415(5) .
C61 H61 0.9300 .
C49 H49A 0.9700 .
C49 H49B 0.9700 .
C54 C55 1.394(4) .
C55 H55 0.9300 .
C64 H64 0.9300 .
C64 C63 1.389(4) .
C24 H24A 0.9700 .
C24 H24B 0.9700 .
C24 C25 1.518(4) .
C26 H26A 0.9700 .
C26 H26B 0.9700 .
C26 C27 1.516(4) .
C26 C25 1.514(5) .
C16 C17 1.415(4) .
C16 C21 1.420(5) .
C16 C15 1.426(5) .
C27 H27A 0.9700 .
C27 H27B 0.9700 .
C48 H48A 0.9600 .
C48 H48B 0.9600 .
C48 H48C 0.9600 .
C25 H25A 0.9700 .
C25 H25B 0.9700 .
C17 C18 1.407(4) .
C33 C34 1.414(5) .
C33 C32 1.416(5) .
C67 H67A 0.9700 .
C67 H67B 0.9700 .
C29 H29 0.9300 .
C29 C30 1.406(5) .
C58 H58A 0.9700 .
C58 H58B 0.9700 .
C56 H56A 0.9600 .
C56 H56B 0.9600 .
C56 H56C 0.9600 .
C9 H9A 0.9700 .
C9 H9B 0.9700 .
C9 C8 1.516(5) .
C9 C10 1.514(5) .
C13 H13 0.9300 .
C13 C14 1.402(5) .
C21 C20 1.367(5) .
C14 H14 0.9300 .
C14 C15 1.360(5) .
C75 H75A 0.9600 .
C75 H75B 0.9600 .
C75 H75C 0.9600 .
O6 C37 1.368(4) .
O6 C38 1.452(5) .
C30 H30 0.9300 .
C30 C31 1.368(5) .
C47 H47A 0.9600 .
C47 H47B 0.9600 .
C47 H47C 0.9600 .
C8 H8A 0.9700 .
C8 H8B 0.9700 .
C18 H18 0.9300 .
C18 C19 1.363(5) .
C15 H15 0.9300 .
C34 H34 0.9300 .
C34 C35 1.362(5) .
C19 H19 0.9300 .
C19 C20 1.403(5) .
C20 H20 0.9300 .
C32 C31 1.415(5) .
C32 C37 1.431(5) .
C35 H35 0.9300 .
C35 C36 1.403(6) .
C74 H74A 0.9600 .
C74 H74B 0.9600 .
C74 H74C 0.9600 .
C31 H31 0.9300 .
C37 C36 1.356(6) .
C66 H66A 0.9600 .
C66 H66B 0.9600 .
C66 H66C 0.9600 .
C10 H10A 0.9700 .
C10 H10B 0.9700 .
C10 C11 1.514(5) .
C36 H36 0.9300 .
C57 H57A 0.9600 .
C57 H57B 0.9600 .
C57 H57C 0.9600 .
C11 H11A 0.9700 .
C11 H11B 0.9700 .
C38 H38A 0.9700 .
C38 H38B 0.9700 .
C38 C39 1.497(8) .
C22 H22A 0.9700 .
C22 H22B 0.9700 .
C22 C23 1.499(6) .
C76 C77 1.270(9) .
C76 N1 1.223(10) .
C78 N2 1.252(11) .
C78 C79 1.447(16) .
C23 H23A 0.9600 .
C23 H23B 0.9600 .
C23 H23C 0.9600 .
C65 H65A 0.9600 .
C65 H65B 0.9600 .
C65 H65C 0.9600 .
C39 H39A 0.9600 .
C39 H39B 0.9600 .
C39 H39C 0.9600 .
C81 C80 1.448(14) 2_755
C81 C80 1.448(14) .
C80 N3 1.122(16) .
C65A H65D 0.9600 .
C65A H65E 0.9600 .
C65A H65F 0.9600 .
